data_4324781
loop_
_publ_author_name
'Tanmoy Kumar Saha'
'Venkatachalam Ramkumar'
'Debashis Chakraborty'

_publ_section_title
;
 Salen Complexes of Zirconium and Hafnium: Synthesis, Structural
 Characterization, Controlled Hydrolysis, and Solvent-Free Ring-Opening
 Polymerization of Cyclic Esters and Lactides
;
_journal_name_full 'Inorganic Chemistry'
_journal_page_first 2720
_journal_page_last 2722
_journal_paper_doi 10.1021/ic1025262
_journal_volume 50
_journal_year 2011
_chemical_formula_moiety 'C40 H61 Hf N2 O4'
_chemical_formula_sum 'C40 H61 Hf N2 O4'
_chemical_formula_weight 812.40
_chemical_name_systematic
;
 ?
;
_space_group_IT_number 14
_symmetry_cell_setting monoclinic
_symmetry_space_group_name_Hall '-P 2ybc'
_symmetry_space_group_name_H-M 'P 1 21/c 1'
_atom_sites_solution_hydrogens geom
_atom_sites_solution_primary direct
_atom_sites_solution_secondary difmap
_audit_creation_method SHELXL-97
_cell_angle_alpha 90.00
_cell_angle_beta 112.0480(10)
_cell_angle_gamma 90.00
_cell_formula_units_Z 4
_cell_length_a 15.3458(5)
_cell_length_b 17.1552(4)
_cell_length_c 19.7831(5)
_cell_measurement_temperature 173(2)
_cell_volume 4827.2(2)
_computing_cell_refinement 'APEXII/SAINT (Bruker, 2004)'
_computing_data_collection 'APEXII (Bruker, 2004)'
_computing_data_reduction 'SAINT/XPREP (Bruker, 2004)'
_computing_molecular_graphics 'ORTEP3 (Farrugia, 1997) '
_computing_publication_material 'SHELXL-97 (Sheldrick, 1997)'
_computing_structure_refinement 'SHELXL-97 (Sheldrick, 1997)'
_computing_structure_solution 'SHELXS-97 (Sheldrick, 1997)'
_diffrn_ambient_temperature 173(2)
_diffrn_measured_fraction_theta_full 0.999
_diffrn_measured_fraction_theta_max 0.956
_diffrn_measurement_device_type 'Bruker ApexII CCD area detector'
_diffrn_measurement_method 'phi and omega scans'
_diffrn_radiation_monochromator graphite
_diffrn_radiation_source 'fine-focus sealed tube'
_diffrn_radiation_type MoK\a
_diffrn_radiation_wavelength 0.71073
_diffrn_reflns_av_R_equivalents 0.0325
_diffrn_reflns_av_sigmaI/netI 0.0444
_diffrn_reflns_limit_h_max 20
_diffrn_reflns_limit_h_min -20
_diffrn_reflns_limit_k_max 22
_diffrn_reflns_limit_k_min -19
_diffrn_reflns_limit_l_max 22
_diffrn_reflns_limit_l_min -26
_diffrn_reflns_number 34001
_diffrn_reflns_theta_full 25.00
_diffrn_reflns_theta_max 28.33
_diffrn_reflns_theta_min 1.87
_exptl_absorpt_coefficient_mu 2.193
_exptl_absorpt_correction_T_max 0.8105
_exptl_absorpt_correction_T_min 0.6440
_exptl_absorpt_correction_type multi-scan
_exptl_absorpt_process_details 'SADABS (Bruker,2004)'
_exptl_crystal_colour green
_exptl_crystal_density_diffrn 1.118
_exptl_crystal_description block
_exptl_crystal_F_000 1676
_exptl_crystal_size_max 0.22
_exptl_crystal_size_mid 0.19
_exptl_crystal_size_min 0.10
_refine_diff_density_max 2.766
_refine_diff_density_min -1.038
_refine_diff_density_rms 0.229
_refine_ls_extinction_method none
_refine_ls_goodness_of_fit_ref 1.123
_refine_ls_hydrogen_treatment constr
_refine_ls_matrix_type full
_refine_ls_number_parameters 435
_refine_ls_number_reflns 11493
_refine_ls_number_restraints 0
_refine_ls_restrained_S_all 1.123
_refine_ls_R_factor_all 0.0729
_refine_ls_R_factor_gt 0.0546
_refine_ls_shift/su_max 0.001
_refine_ls_shift/su_mean 0.000
_refine_ls_structure_factor_coef Fsqd
_refine_ls_weighting_details 'calc w=1/[\s^2^(Fo^2^)+(0.0924P)^2^+34.8372P] where P=(Fo^2^+2Fc^2^)/3'
_refine_ls_weighting_scheme calc
_refine_ls_wR_factor_gt 0.1736
_refine_ls_wR_factor_ref 0.1862
_reflns_number_gt 9043
_reflns_number_total 11493
_reflns_threshold_expression >2sigma(I)
_cod_data_source_file ic1025262_si_002_1.cif
_cod_data_source_block Hf
_cod_original_sg_symbol_H-M 'P 21/c'
_cod_database_code 4324781

loop_
_symmetry_equiv_pos_as_xyz
'x, y, z'
'-x, y+1/2, -z+1/2'
'-x, -y, -z'
'x, -y-1/2, z-1/2'

loop_
_atom_site_label
_atom_site_type_symbol
_atom_site_fract_x
_atom_site_fract_y
_atom_site_fract_z
_atom_site_U_iso_or_equiv
_atom_site_adp_type
_atom_site_occupancy
_atom_site_symmetry_multiplicity
_atom_site_calc_flag
_atom_site_refinement_flags
_atom_site_disorder_assembly
_atom_site_disorder_group
C1 C 0.3562(5) 0.4094(4) 0.1043(4) 0.0249(13) Uani 1 1 d . A .
C2 C 0.3304(6) 0.3299(4) 0.1082(4) 0.0312(16) Uani 1 1 d . . .
C3 C 0.2825(6) 0.3129(4) 0.1540(5) 0.0380(18) Uani 1 1 d . . .
H3 H 0.2633 0.2605 0.1554 0.046 Uiso 1 1 calc R . .
C4 C 0.2608(6) 0.3667(5) 0.1977(5) 0.0386(19) Uani 1 1 d . . .
C5 C 0.2897(6) 0.4417(4) 0.1966(4) 0.0325(16) Uani 1 1 d . . .
H5 H 0.2788 0.4793 0.2278 0.039 Uiso 1 1 calc R . .
C6 C 0.3354(5) 0.4643(4) 0.1498(4) 0.0266(14) Uani 1 1 d . . .
C7 C 0.3632(5) 0.5445(4) 0.1525(4) 0.0290(15) Uani 1 1 d . A .
H7 H 0.3588 0.5748 0.1913 0.035 Uiso 1 1 calc R . .
C8A C 0.400(2) 0.6688(11) 0.1198(10) 0.020(4) Uani 0.43(5) 1 d P A 1
H8A H 0.3346 0.6879 0.1078 0.024 Uiso 0.43(5) 1 calc PR A 1
C13A C 0.434(2) 0.7053(10) 0.0637(10) 0.020(4) Uani 0.43(5) 1 d P A 1
H13A H 0.5006 0.6874 0.0757 0.024 Uiso 0.43(5) 1 calc PR A 1
C8B C 0.441(2) 0.6546(11) 0.1269(9) 0.031(4) Uani 0.57(5) 1 d P A 2
H8B H 0.5055 0.6463 0.1264 0.037 Uiso 0.57(5) 1 calc PR A 2
C13B C 0.391(2) 0.7073(9) 0.0640(8) 0.034(5) Uani 0.57(5) 1 d P A 2
H13B H 0.3279 0.7168 0.0656 0.041 Uiso 0.57(5) 1 calc PR A 2
C9 C 0.4552(7) 0.6926(4) 0.1972(4) 0.0390(19) Uani 1 1 d . . .
H9A H 0.4167 0.6831 0.2268 0.047 Uiso 1 1 calc R A 1
H9B H 0.5125 0.6600 0.2172 0.047 Uiso 1 1 calc R A 1
C10 C 0.4830(11) 0.7764(6) 0.2032(5) 0.076(4) Uani 1 1 d . A .
H10A H 0.4464 0.8033 0.2282 0.091 Uiso 1 1 calc R . .
H10B H 0.5498 0.7790 0.2365 0.091 Uiso 1 1 calc R . .
C11 C 0.4744(11) 0.8213(5) 0.1419(5) 0.073(4) Uani 1 1 d . . .
H11A H 0.5378 0.8416 0.1495 0.087 Uiso 1 1 calc R A .
H11B H 0.4350 0.8670 0.1420 0.087 Uiso 1 1 calc R . .
C12 C 0.4364(7) 0.7884(5) 0.0686(5) 0.044(2) Uani 1 1 d . A .
H12A H 0.3714 0.8079 0.0439 0.052 Uiso 1 1 calc R B 1
H12B H 0.4740 0.8085 0.0412 0.052 Uiso 1 1 calc R B 1
C14 C 0.3234(6) 0.7052(4) -0.0632(4) 0.0377(19) Uani 1 1 d . A .
H14 H 0.3093 0.7571 -0.0541 0.045 Uiso 1 1 calc R . .
C15 C 0.2855(5) 0.6811(4) -0.1372(4) 0.0288(15) Uani 1 1 d . . .
C16 C 0.2229(6) 0.7330(4) -0.1892(5) 0.0383(18) Uani 1 1 d . . .
H16 H 0.2056 0.7803 -0.1726 0.046 Uiso 1 1 calc R . .
C17 C 0.1873(5) 0.7169(5) -0.2619(4) 0.0333(16) Uani 1 1 d . . .
C18 C 0.2152(5) 0.6462(5) -0.2828(4) 0.0320(16) Uani 1 1 d . . .
H18 H 0.1900 0.6337 -0.3333 0.038 Uiso 1 1 calc R . .
C19 C 0.2772(5) 0.5923(4) -0.2357(4) 0.0276(14) Uani 1 1 d . . .
C20 C 0.3115(5) 0.6090(4) -0.1601(4) 0.0267(14) Uani 1 1 d . A .
C21 C 0.3539(7) 0.2679(4) 0.0627(5) 0.041(2) Uani 1 1 d . . .
C22 C 0.3036(8) 0.2842(6) -0.0188(5) 0.056(3) Uani 1 1 d . . .
H22A H 0.2362 0.2743 -0.0331 0.085 Uiso 1 1 calc R . .
H22B H 0.3290 0.2499 -0.0466 0.085 Uiso 1 1 calc R . .
H22C H 0.3136 0.3387 -0.0289 0.085 Uiso 1 1 calc R . .
C23 C 0.4607(7) 0.2647(5) 0.0834(5) 0.048(2) Uani 1 1 d . . .
H23A H 0.4843 0.3171 0.0802 0.073 Uiso 1 1 calc R . .
H23B H 0.4752 0.2298 0.0498 0.073 Uiso 1 1 calc R . .
H23C H 0.4908 0.2451 0.1334 0.073 Uiso 1 1 calc R . .
C24 C 0.3217(10) 0.1864(5) 0.0761(7) 0.071(4) Uani 1 1 d . . .
H24A H 0.3589 0.1698 0.1260 0.107 Uiso 1 1 calc R . .
H24B H 0.3305 0.1492 0.0415 0.107 Uiso 1 1 calc R . .
H24C H 0.2550 0.1882 0.0691 0.107 Uiso 1 1 calc R . .
C25 C 0.2040(7) 0.3444(5) 0.2449(6) 0.052(3) Uani 1 1 d . . .
C26 C 0.2149(9) 0.2606(7) 0.2674(7) 0.071(4) Uani 1 1 d . . .
H26A H 0.1756 0.2494 0.2955 0.107 Uiso 1 1 calc R . .
H26B H 0.2809 0.2500 0.2976 0.107 Uiso 1 1 calc R . .
H26C H 0.1954 0.2274 0.2239 0.107 Uiso 1 1 calc R . .
C27 C 0.2454(12) 0.3853(10) 0.3222(9) 0.102(5) Uiso 1 1 d . . .
H27A H 0.2418 0.4421 0.3159 0.152 Uiso 1 1 calc R . .
H27B H 0.3112 0.3698 0.3474 0.152 Uiso 1 1 calc R . .
H27C H 0.2090 0.3695 0.3513 0.152 Uiso 1 1 calc R . .
C28 C 0.1111(15) 0.3742(13) 0.2126(12) 0.146(8) Uiso 1 1 d . . .
H28A H 0.0766 0.3449 0.1680 0.218 Uiso 1 1 calc R . .
H28B H 0.1135 0.4293 0.2005 0.218 Uiso 1 1 calc R . .
H28C H 0.0792 0.3688 0.2469 0.218 Uiso 1 1 calc R . .
C29 C 0.1166(6) 0.7721(5) -0.3175(5) 0.042(2) Uani 1 1 d . . .
C30 C 0.0220(10) 0.7666(9) -0.3125(8) 0.089(4) Uiso 1 1 d . . .
H30A H -0.0188 0.8079 -0.3421 0.133 Uiso 1 1 calc R . .
H30B H 0.0286 0.7727 -0.2616 0.133 Uiso 1 1 calc R . .
H30C H -0.0058 0.7156 -0.3306 0.133 Uiso 1 1 calc R . .
C31 C 0.1100(11) 0.7581(9) -0.3927(8) 0.087(4) Uiso 1 1 d . . .
H31A H 0.0809 0.7071 -0.4092 0.131 Uiso 1 1 calc R . .
H31B H 0.1731 0.7588 -0.3941 0.131 Uiso 1 1 calc R . .
H31C H 0.0715 0.7989 -0.4247 0.131 Uiso 1 1 calc R . .
C32 C 0.1541(12) 0.8546(7) -0.3037(9) 0.107(6) Uani 1 1 d . . .
H32A H 0.2223 0.8539 -0.2906 0.160 Uiso 1 1 calc R . .
H32B H 0.1397 0.8774 -0.2637 0.160 Uiso 1 1 calc R . .
H32C H 0.1245 0.8858 -0.3479 0.160 Uiso 1 1 calc R . .
C33 C 0.3078(6) 0.5187(4) -0.2638(4) 0.0329(16) Uani 1 1 d . . .
C34 C 0.2653(8) 0.5135(6) -0.3473(5) 0.050(2) Uani 1 1 d . . .
H34A H 0.1966 0.5160 -0.3642 0.075 Uiso 1 1 calc R . .
H34B H 0.2839 0.4641 -0.3629 0.075 Uiso 1 1 calc R . .
H34C H 0.2882 0.5570 -0.3681 0.075 Uiso 1 1 calc R . .
C35 C 0.4147(6) 0.5183(5) -0.2404(5) 0.0367(18) Uani 1 1 d . . .
H35A H 0.4341 0.5625 -0.2629 0.055 Uiso 1 1 calc R . .
H35B H 0.4345 0.4696 -0.2562 0.055 Uiso 1 1 calc R . .
H35C H 0.4440 0.5226 -0.1872 0.055 Uiso 1 1 calc R . .
C36 C 0.2761(7) 0.4463(5) -0.2341(5) 0.045(2) Uani 1 1 d . . .
H36A H 0.3074 0.4450 -0.1809 0.067 Uiso 1 1 calc R . .
H36B H 0.2929 0.3995 -0.2550 0.067 Uiso 1 1 calc R . .
H36C H 0.2079 0.4480 -0.2475 0.067 Uiso 1 1 calc R . .
C37 C 0.1554(5) 0.5201(5) -0.0563(4) 0.0336(17) Uani 1 1 d . A .
C38 C 0.1241(8) 0.4544(8) -0.0196(8) 0.074(4) Uani 1 1 d . . .
H38A H 0.1449 0.4045 -0.0325 0.112 Uiso 1 1 calc R . .
H38B H 0.0553 0.4546 -0.0361 0.112 Uiso 1 1 calc R . .
H38C H 0.1517 0.4614 0.0334 0.112 Uiso 1 1 calc R . .
C39 C 0.1255(8) 0.5967(7) -0.0369(8) 0.076(4) Uani 1 1 d . . .
H39A H 0.1535 0.6040 0.0161 0.113 Uiso 1 1 calc R . .
H39B H 0.0568 0.5980 -0.0531 0.113 Uiso 1 1 calc R . .
H39C H 0.1464 0.6386 -0.0609 0.113 Uiso 1 1 calc R . .
C40 C 0.1118(7) 0.5080(8) -0.1394(6) 0.064(3) Uani 1 1 d . . .
H40A H 0.1324 0.5498 -0.1637 0.096 Uiso 1 1 calc R . .
H40B H 0.0431 0.5087 -0.1557 0.096 Uiso 1 1 calc R . .
H40C H 0.1322 0.4576 -0.1516 0.096 Uiso 1 1 calc R . .
Hf1 Hf 0.388702(18) 0.529950(14) -0.003804(14) 0.01951(10) Uani 1 1 d . . .
N1 N 0.3936(4) 0.5802(3) 0.1081(3) 0.0249(12) Uani 1 1 d . . .
N2 N 0.3740(5) 0.6663(3) -0.0072(3) 0.0323(14) Uani 1 1 d . . .
O1 O 0.3989(3) 0.4309(3) 0.0610(2) 0.0237(10) Uani 1 1 d . . .
O2 O 0.3676(3) 0.5610(3) -0.1116(2) 0.0247(10) Uani 1 1 d . . .
O3 O 0.2545(3) 0.5201(3) -0.0349(3) 0.0286(11) Uani 1 1 d . . .
O4 O 0.4627(3) 0.4416(3) -0.0421(3) 0.0248(10) Uani 1 1 d . . .

loop_
_atom_site_aniso_label
_atom_site_aniso_U_11
_atom_site_aniso_U_22
_atom_site_aniso_U_33
_atom_site_aniso_U_23
_atom_site_aniso_U_13
_atom_site_aniso_U_12
C1 0.027(3) 0.021(3) 0.028(3) 0.006(3) 0.012(3) 0.001(3)
C2 0.041(4) 0.020(3) 0.038(4) 0.005(3) 0.021(3) 0.002(3)
C3 0.049(5) 0.020(3) 0.056(5) 0.006(3) 0.032(4) -0.001(3)
C4 0.043(5) 0.033(4) 0.053(5) 0.012(4) 0.033(4) 0.006(3)
C5 0.039(4) 0.028(4) 0.040(4) 0.003(3) 0.025(4) 0.006(3)
C6 0.029(4) 0.025(3) 0.030(4) 0.001(3) 0.016(3) 0.001(3)
C7 0.038(4) 0.023(3) 0.034(4) -0.003(3) 0.022(3) 0.002(3)
C8A 0.020(9) 0.013(5) 0.029(6) 0.000(4) 0.013(6) 0.003(5)
C13A 0.020(9) 0.013(5) 0.029(6) 0.000(4) 0.013(6) 0.003(5)
C8B 0.034(11) 0.026(8) 0.034(7) 0.000(6) 0.013(7) -0.002(8)
C13B 0.051(14) 0.022(7) 0.034(7) -0.006(5) 0.019(8) -0.005(7)
C9 0.055(5) 0.025(4) 0.033(4) -0.004(3) 0.011(4) 0.000(4)
C10 0.146(12) 0.039(5) 0.041(5) -0.018(4) 0.034(7) -0.038(7)
C11 0.146(12) 0.023(4) 0.045(5) -0.012(4) 0.031(7) -0.018(6)
C12 0.063(6) 0.034(4) 0.041(5) -0.003(3) 0.028(4) -0.018(4)
C14 0.057(5) 0.022(3) 0.032(4) 0.003(3) 0.014(4) 0.017(3)
C15 0.036(4) 0.022(3) 0.029(4) 0.006(3) 0.013(3) 0.008(3)
C16 0.050(5) 0.024(4) 0.043(4) 0.009(3) 0.020(4) 0.013(3)
C17 0.033(4) 0.033(4) 0.032(4) 0.011(3) 0.010(3) 0.012(3)
C18 0.030(4) 0.034(4) 0.029(4) 0.008(3) 0.008(3) 0.005(3)
C19 0.032(4) 0.024(3) 0.026(3) 0.004(3) 0.011(3) 0.003(3)
C20 0.026(3) 0.025(3) 0.030(3) 0.006(3) 0.012(3) 0.006(3)
C21 0.071(6) 0.018(3) 0.046(5) 0.001(3) 0.036(5) -0.002(4)
C22 0.082(8) 0.040(5) 0.053(6) -0.015(4) 0.033(5) -0.014(5)
C23 0.075(7) 0.031(4) 0.058(6) 0.006(4) 0.046(5) 0.015(4)
C24 0.128(11) 0.018(4) 0.101(9) -0.008(5) 0.082(9) -0.012(5)
C25 0.063(6) 0.035(4) 0.086(7) 0.021(5) 0.060(6) 0.014(4)
C26 0.074(8) 0.075(8) 0.086(8) 0.042(7) 0.055(7) 0.016(6)
C29 0.039(4) 0.038(4) 0.047(5) 0.020(4) 0.013(4) 0.015(4)
C32 0.112(12) 0.048(7) 0.113(12) 0.038(7) -0.012(9) 0.011(7)
C33 0.046(5) 0.025(4) 0.028(4) 0.000(3) 0.015(3) 0.005(3)
C34 0.063(6) 0.048(5) 0.031(4) -0.004(4) 0.009(4) 0.019(5)
C35 0.045(5) 0.035(4) 0.037(4) 0.006(3) 0.022(4) 0.011(3)
C36 0.057(6) 0.030(4) 0.051(5) -0.008(4) 0.025(4) -0.011(4)
C37 0.024(4) 0.038(4) 0.036(4) 0.003(3) 0.009(3) 0.005(3)
C38 0.041(6) 0.086(9) 0.093(9) 0.035(7) 0.021(6) 0.000(6)
C39 0.050(6) 0.076(8) 0.113(10) -0.034(7) 0.044(7) 0.007(6)
C40 0.026(4) 0.107(9) 0.053(6) -0.013(6) 0.008(4) -0.003(5)
Hf1 0.02248(15) 0.01465(14) 0.02273(15) 0.00142(10) 0.00999(11) 0.00315(10)
N1 0.025(3) 0.022(3) 0.029(3) -0.002(2) 0.012(2) -0.003(2)
N2 0.043(4) 0.016(3) 0.040(4) 0.002(2) 0.018(3) 0.008(3)
O1 0.033(3) 0.018(2) 0.026(2) 0.0036(17) 0.017(2) 0.0046(19)
O2 0.033(3) 0.019(2) 0.024(2) 0.0047(18) 0.013(2) 0.006(2)
O3 0.022(2) 0.031(3) 0.032(3) -0.003(2) 0.010(2) 0.002(2)
O4 0.026(2) 0.017(2) 0.032(3) -0.0057(19) 0.012(2) 0.0018(19)

loop_
_atom_type_symbol
_atom_type_description
_atom_type_scat_dispersion_real
_atom_type_scat_dispersion_imag
_atom_type_scat_source
C C 0.0033 0.0016 'International Tables Vol C Tables 4.2.6.8 and 6.1.1.4'
H H 0.0000 0.0000 'International Tables Vol C Tables 4.2.6.8 and 6.1.1.4'
N N 0.0061 0.0033 'International Tables Vol C Tables 4.2.6.8 and 6.1.1.4'
O O 0.0106 0.0060 'International Tables Vol C Tables 4.2.6.8 and 6.1.1.4'
Hf Hf -0.5830 6.1852 'International Tables Vol C Tables 4.2.6.8 and 6.1.1.4'

loop_
_geom_angle_atom_site_label_1
_geom_angle_atom_site_label_2
_geom_angle_atom_site_label_3
_geom_angle
_geom_angle_site_symmetry_1
_geom_angle_site_symmetry_3
O1 C1 C6 121.0(6) . .
O1 C1 C2 121.2(6) . .
C6 C1 C2 117.8(6) . .
C3 C2 C1 117.2(7) . .
C3 C2 C21 122.5(7) . .
C1 C2 C21 120.3(6) . .
C4 C3 C2 125.0(7) . .
C4 C3 H3 117.5 . .
C2 C3 H3 117.5 . .
C5 C4 C3 117.5(7) . .
C5 C4 C25 120.3(7) . .
C3 C4 C25 122.2(7) . .
C4 C5 C6 121.0(7) . .
C4 C5 H5 119.5 . .
C6 C5 H5 119.5 . .
C5 C6 C1 121.3(6) . .
C5 C6 C7 117.0(6) . .
C1 C6 C7 121.6(6) . .
N1 C7 C6 127.4(6) . .
N1 C7 H7 116.3 . .
C6 C7 H7 116.3 . .
C9 C8A C13A 115(2) . .
C9 C8A N1 113.8(15) . .
C13A C8A N1 108.6(17) . .
C9 C8A H8A 106.5 . .
C13A C8A H8A 106.5 . .
N1 C8A H8A 106.5 . .
C12 C13A N2 119.6(14) . .
C12 C13A C8A 111(2) . .
N2 C13A C8A 103.5(19) . .
C12 C13A H13A 107.3 . .
N2 C13A H13A 107.3 . .
C8A C13A H13A 107.3 . .
N1 C8B C9 120.8(12) . .
N1 C8B C13B 105.6(19) . .
C9 C8B C13B 111(2) . .
N1 C8B H8B 106.1 . .
C9 C8B H8B 106.1 . .
C13B C8B H8B 106.1 . .
C8B C13B N2 110.5(17) . .
C8B C13B C12 114.8(19) . .
N2 C13B C12 113.3(15) . .
C8B C13B H13B 105.8 . .
N2 C13B H13B 105.8 . .
C12 C13B H13B 105.8 . .
C8B C9 C10 115.9(9) . .
C8B C9 C8A 24.8(7) . .
C10 C9 C8A 112.2(9) . .
C8B C9 H9A 125.2 . .
C10 C9 H9A 109.2 . .
C8A C9 H9A 109.2 . .
C8B C9 H9B 85.4 . .
C10 C9 H9B 109.2 . .
C8A C9 H9B 109.2 . .
H9A C9 H9B 107.9 . .
C11 C10 C9 121.9(8) . .
C11 C10 H10A 106.8 . .
C9 C10 H10A 106.8 . .
C11 C10 H10B 106.8 . .
C9 C10 H10B 106.8 . .
H10A C10 H10B 106.7 . .
C10 C11 C12 121.4(8) . .
C10 C11 H11A 107.0 . .
C12 C11 H11A 107.0 . .
C10 C11 H11B 107.0 . .
C12 C11 H11B 107.0 . .
H11A C11 H11B 106.7 . .
C13A C12 C11 116.4(10) . .
C13A C12 C13B 25.5(7) . .
C11 C12 C13B 114.3(9) . .
C13A C12 H12A 108.2 . .
C11 C12 H12A 108.2 . .
C13B C12 H12A 86.0 . .
C13A C12 H12B 108.2 . .
C11 C12 H12B 108.2 . .
C13B C12 H12B 128.5 . .
H12A C12 H12B 107.3 . .
N2 C14 C15 128.5(7) . .
N2 C14 H14 115.7 . .
C15 C14 H14 115.7 . .
C14 C15 C16 117.8(7) . .
C14 C15 C20 121.7(6) . .
C16 C15 C20 120.4(7) . .
C17 C16 C15 122.0(7) . .
C17 C16 H16 119.0 . .
C15 C16 H16 119.0 . .
C16 C17 C18 116.2(7) . .
C16 C17 C29 121.6(7) . .
C18 C17 C29 122.1(7) . .
C17 C18 C19 125.6(7) . .
C17 C18 H18 117.2 . .
C19 C18 H18 117.2 . .
C18 C19 C20 117.4(7) . .
C18 C19 C33 121.9(6) . .
C20 C19 C33 120.7(6) . .
O2 C20 C19 121.9(6) . .
O2 C20 C15 119.8(6) . .
C19 C20 C15 118.3(6) . .
C2 C21 C22 111.0(7) . .
C2 C21 C23 109.5(7) . .
C22 C21 C23 110.7(7) . .
C2 C21 C24 111.8(7) . .
C22 C21 C24 106.2(8) . .
C23 C21 C24 107.6(8) . .
C21 C22 H22A 109.5 . .
C21 C22 H22B 109.5 . .
H22A C22 H22B 109.5 . .
C21 C22 H22C 109.5 . .
H22A C22 H22C 109.5 . .
H22B C22 H22C 109.5 . .
C21 C23 H23A 109.5 . .
C21 C23 H23B 109.5 . .
H23A C23 H23B 109.5 . .
C21 C23 H23C 109.5 . .
H23A C23 H23C 109.5 . .
H23B C23 H23C 109.5 . .
C21 C24 H24A 109.5 . .
C21 C24 H24B 109.5 . .
H24A C24 H24B 109.5 . .
C21 C24 H24C 109.5 . .
H24A C24 H24C 109.5 . .
H24B C24 H24C 109.5 . .
C28 C25 C26 117.4(12) . .
C28 C25 C4 109.7(12) . .
C26 C25 C4 113.1(8) . .
C28 C25 C27 104.3(12) . .
C26 C25 C27 100.3(10) . .
C4 C25 C27 111.2(10) . .
C25 C26 H26A 109.5 . .
C25 C26 H26B 109.5 . .
H26A C26 H26B 109.5 . .
C25 C26 H26C 109.5 . .
H26A C26 H26C 109.5 . .
H26B C26 H26C 109.5 . .
C25 C27 H27A 109.5 . .
C25 C27 H27B 109.5 . .
H27A C27 H27B 109.5 . .
C25 C27 H27C 109.5 . .
H27A C27 H27C 109.5 . .
H27B C27 H27C 109.5 . .
C25 C28 H28A 109.5 . .
C25 C28 H28B 109.5 . .
H28A C28 H28B 109.5 . .
C25 C28 H28C 109.5 . .
H28A C28 H28C 109.5 . .
H28B C28 H28C 109.5 . .
C31 C29 C30 110.9(10) . .
C31 C29 C32 102.3(11) . .
C30 C29 C32 111.1(11) . .
C31 C29 C17 112.5(9) . .
C30 C29 C17 110.7(9) . .
C32 C29 C17 109.1(8) . .
C29 C30 H30A 109.5 . .
C29 C30 H30B 109.5 . .
H30A C30 H30B 109.5 . .
C29 C30 H30C 109.5 . .
H30A C30 H30C 109.5 . .
H30B C30 H30C 109.5 . .
C29 C31 H31A 109.5 . .
C29 C31 H31B 109.5 . .
H31A C31 H31B 109.5 . .
C29 C31 H31C 109.5 . .
H31A C31 H31C 109.5 . .
H31B C31 H31C 109.5 . .
C29 C32 H32A 109.5 . .
C29 C32 H32B 109.5 . .
H32A C32 H32B 109.5 . .
C29 C32 H32C 109.5 . .
H32A C32 H32C 109.5 . .
H32B C32 H32C 109.5 . .
C19 C33 C35 109.7(6) . .
C19 C33 C36 110.3(7) . .
C35 C33 C36 109.8(7) . .
C19 C33 C34 112.2(6) . .
C35 C33 C34 107.5(7) . .
C36 C33 C34 107.3(7) . .
C33 C34 H34A 109.5 . .
C33 C34 H34B 109.5 . .
H34A C34 H34B 109.5 . .
C33 C34 H34C 109.5 . .
H34A C34 H34C 109.5 . .
H34B C34 H34C 109.5 . .
C33 C35 H35A 109.5 . .
C33 C35 H35B 109.5 . .
H35A C35 H35B 109.5 . .
C33 C35 H35C 109.5 . .
H35A C35 H35C 109.5 . .
H35B C35 H35C 109.5 . .
C33 C36 H36A 109.5 . .
C33 C36 H36B 109.5 . .
H36A C36 H36B 109.5 . .
C33 C36 H36C 109.5 . .
H36A C36 H36C 109.5 . .
H36B C36 H36C 109.5 . .
O3 C37 C39 108.9(7) . .
O3 C37 C38 110.8(7) . .
C39 C37 C38 110.5(10) . .
O3 C37 C40 107.8(7) . .
C39 C37 C40 110.0(9) . .
C38 C37 C40 108.7(9) . .
C37 C38 H38A 109.5 . .
C37 C38 H38B 109.5 . .
H38A C38 H38B 109.5 . .
C37 C38 H38C 109.5 . .
H38A C38 H38C 109.5 . .
H38B C38 H38C 109.5 . .
C37 C39 H39A 109.5 . .
C37 C39 H39B 109.5 . .
H39A C39 H39B 109.5 . .
C37 C39 H39C 109.5 . .
H39A C39 H39C 109.5 . .
H39B C39 H39C 109.5 . .
C37 C40 H40A 109.5 . .
C37 C40 H40B 109.5 . .
H40A C40 H40B 109.5 . .
C37 C40 H40C 109.5 . .
H40A C40 H40C 109.5 . .
H40B C40 H40C 109.5 . .
O3 Hf1 O1 87.1(2) . .
O3 Hf1 O2 87.6(2) . .
O1 Hf1 O2 140.59(18) . .
O3 Hf1 O4 169.98(18) . 3_665
O1 Hf1 O4 95.82(19) . 3_665
O2 Hf1 O4 96.03(19) . 3_665
O3 Hf1 O4 117.40(19) . .
O1 Hf1 O4 73.84(18) . .
O2 Hf1 O4 74.17(18) . .
O4 Hf1 O4 72.62(19) 3_665 .
O3 Hf1 N2 89.9(2) . .
O1 Hf1 N2 143.92(19) . .
O2 Hf1 N2 75.1(2) . .
O4 Hf1 N2 82.1(2) 3_665 .
O4 Hf1 N2 137.4(2) . .
O3 Hf1 N1 89.1(2) . .
O1 Hf1 N1 75.68(18) . .
O2 Hf1 N1 143.23(19) . .
O4 Hf1 N1 82.33(19) 3_665 .
O4 Hf1 N1 137.85(19) . .
N2 Hf1 N1 68.3(2) . .
O3 Hf1 Hf1 153.49(15) . 3_665
O1 Hf1 Hf1 83.63(13) . 3_665
O2 Hf1 Hf1 83.96(13) . 3_665
O4 Hf1 Hf1 36.52(12) 3_665 3_665
O4 Hf1 Hf1 36.10(12) . 3_665
N2 Hf1 Hf1 111.95(16) . 3_665
N1 Hf1 Hf1 112.33(14) . 3_665
C7 N1 C8B 121.3(8) . .
C7 N1 C8A 112.8(9) . .
C8B N1 C8A 24.5(7) . .
C7 N1 Hf1 125.1(5) . .
C8B N1 Hf1 113.5(8) . .
C8A N1 Hf1 118.8(7) . .
C14 N2 C13B 113.8(10) . .
C14 N2 C13A 122.2(9) . .
C13B N2 C13A 25.3(7) . .
C14 N2 Hf1 124.5(5) . .
C13B N2 Hf1 117.2(7) . .
C13A N2 Hf1 113.2(8) . .
C1 O1 Hf1 133.3(4) . .
C20 O2 Hf1 135.3(4) . .
C37 O3 Hf1 174.8(5) . .
Hf1 O4 Hf1 107.38(19) 3_665 .

loop_
_geom_bond_atom_site_label_1
_geom_bond_atom_site_label_2
_geom_bond_distance
_geom_bond_site_symmetry_2
C1 O1 1.313(8) .
C1 C6 1.419(10) .
C1 C2 1.431(9) .
C2 C3 1.395(11) .
C2 C21 1.521(10) .
C3 C4 1.389(11) .
C3 H3 0.9500 .
C4 C5 1.364(11) .
C4 C25 1.544(11) .
C5 C6 1.409(10) .
C5 H5 0.9500 .
C6 C7 1.437(9) .
C7 N1 1.292(9) .
C7 H7 0.9500 .
C8A C9 1.50(2) .
C8A C13A 1.53(4) .
C8A N1 1.536(19) .
C8A H8A 1.0000 .
C13A C12 1.428(19) .
C13A N2 1.52(2) .
C13A H13A 1.0000 .
C8B N1 1.449(16) .
C8B C9 1.477(18) .
C8B C13B 1.50(3) .
C8B H8B 1.0000 .
C13B N2 1.506(17) .
C13B C12 1.54(2) .
C13B H13B 1.0000 .
C9 C10 1.492(12) .
C9 H9A 0.9900 .
C9 H9B 0.9900 .
C10 C11 1.401(14) .
C10 H10A 0.9900 .
C10 H10B 0.9900 .
C11 C12 1.457(12) .
C11 H11A 0.9900 .
C11 H11B 0.9900 .
C12 H12A 0.9900 .
C12 H12B 0.9900 .
C14 N2 1.277(9) .
C14 C15 1.418(10) .
C14 H14 0.9500 .
C15 C16 1.425(10) .
C15 C20 1.426(10) .
C16 C17 1.362(11) .
C16 H16 0.9500 .
C17 C18 1.399(11) .
C17 C29 1.545(10) .
C18 C19 1.401(10) .
C18 H18 0.9500 .
C19 C20 1.415(10) .
C19 C33 1.523(10) .
C20 O2 1.311(8) .
C21 C22 1.530(13) .
C21 C23 1.533(14) .
C21 C24 1.538(11) .
C22 H22A 0.9800 .
C22 H22B 0.9800 .
C22 H22C 0.9800 .
C23 H23A 0.9800 .
C23 H23B 0.9800 .
C23 H23C 0.9800 .
C24 H24A 0.9800 .
C24 H24B 0.9800 .
C24 H24C 0.9800 .
C25 C28 1.42(2) .
C25 C26 1.496(13) .
C25 C27 1.583(19) .
C26 H26A 0.9800 .
C26 H26B 0.9800 .
C26 H26C 0.9800 .
C27 H27A 0.9800 .
C27 H27B 0.9800 .
C27 H27C 0.9800 .
C28 H28A 0.9800 .
C28 H28B 0.9800 .
C28 H28C 0.9800 .
C29 C31 1.472(16) .
C29 C30 1.495(17) .
C29 C32 1.512(16) .
C30 H30A 0.9800 .
C30 H30B 0.9800 .
C30 H30C 0.9800 .
C31 H31A 0.9800 .
C31 H31B 0.9800 .
C31 H31C 0.9800 .
C32 H32A 0.9800 .
C32 H32B 0.9800 .
C32 H32C 0.9800 .
C33 C35 1.528(12) .
C33 C36 1.530(11) .
C33 C34 1.533(11) .
C34 H34A 0.9800 .
C34 H34B 0.9800 .
C34 H34C 0.9800 .
C35 H35A 0.9800 .
C35 H35B 0.9800 .
C35 H35C 0.9800 .
C36 H36A 0.9800 .
C36 H36B 0.9800 .
C36 H36C 0.9800 .
C37 O3 1.417(9) .
C37 C39 1.489(13) .
C37 C38 1.514(14) .
C37 C40 1.539(13) .
C38 H38A 0.9800 .
C38 H38B 0.9800 .
C38 H38C 0.9800 .
C39 H39A 0.9800 .
C39 H39B 0.9800 .
C39 H39C 0.9800 .
C40 H40A 0.9800 .
C40 H40B 0.9800 .
C40 H40C 0.9800 .
Hf1 O3 1.923(5) .
Hf1 O1 2.098(4) .
Hf1 O2 2.102(4) .
Hf1 O4 2.170(5) 3_665
Hf1 O4 2.192(4) .
Hf1 N2 2.348(6) .
Hf1 N1 2.351(6) .
Hf1 Hf1 3.5158(5) 3_665
O4 Hf1 2.170(5) 3_665

loop_
_geom_torsion_atom_site_label_1
_geom_torsion_atom_site_label_2
_geom_torsion_atom_site_label_3
_geom_torsion_atom_site_label_4
_geom_torsion
_geom_torsion_site_symmetry_1
_geom_torsion_site_symmetry_4
O1 C1 C2 C3 -177.9(7) . .
C6 C1 C2 C3 3.1(11) . .
O1 C1 C2 C21 1.2(11) . .
C6 C1 C2 C21 -177.9(7) . .
C1 C2 C3 C4 -2.2(13) . .
C21 C2 C3 C4 178.7(9) . .
C2 C3 C4 C5 -1.0(14) . .
C2 C3 C4 C25 177.6(9) . .
C3 C4 C5 C6 3.3(13) . .
C25 C4 C5 C6 -175.3(8) . .
C4 C5 C6 C1 -2.4(12) . .
C4 C5 C6 C7 -180.0(8) . .
O1 C1 C6 C5 -179.9(7) . .
C2 C1 C6 C5 -0.9(11) . .
O1 C1 C6 C7 -2.5(11) . .
C2 C1 C6 C7 176.6(7) . .
C5 C6 C7 N1 -169.5(8) . .
C1 C6 C7 N1 12.9(12) . .
C9 C8A C13A C12 -55(4) . .
N1 C8A C13A C12 176.2(12) . .
C9 C8A C13A N2 174.9(12) . .
N1 C8A C13A N2 47(3) . .
N1 C8B C13B N2 -45(4) . .
C9 C8B C13B N2 -177.4(11) . .
N1 C8B C13B C12 -174.4(11) . .
C9 C8B C13B C12 53(4) . .
N1 C8B C9 C10 -165.4(18) . .
C13B C8B C9 C10 -41(3) . .
N1 C8B C9 C8A -78(3) . .
C13B C8B C9 C8A 46(3) . .
C13A C8A C9 C8B -66(3) . .
N1 C8A C9 C8B 60(2) . .
C13A C8A C9 C10 38(3) . .
N1 C8A C9 C10 164.2(15) . .
C8B C9 C10 C11 15(2) . .
C8A C9 C10 C11 -12(2) . .
C9 C10 C11 C12 1(2) . .
N2 C13A C12 C11 164.0(16) . .
C8A C13A C12 C11 43(3) . .
N2 C13A C12 C13B 72(3) . .
C8A C13A C12 C13B -48(3) . .
C10 C11 C12 C13A -18(2) . .
C10 C11 C12 C13B 10(2) . .
C8B C13B C12 C13A 63(4) . .
N2 C13B C12 C13A -65(3) . .
C8B C13B C12 C11 -38(3) . .
N2 C13B C12 C11 -166.1(16) . .
N2 C14 C15 C16 173.8(9) . .
N2 C14 C15 C20 -8.9(14) . .
C14 C15 C16 C17 176.2(8) . .
C20 C15 C16 C17 -1.1(13) . .
C15 C16 C17 C18 0.2(12) . .
C15 C16 C17 C29 177.6(8) . .
C16 C17 C18 C19 -1.1(12) . .
C29 C17 C18 C19 -178.5(8) . .
C17 C18 C19 C20 2.8(12) . .
C17 C18 C19 C33 -176.6(7) . .
C18 C19 C20 O2 178.0(7) . .
C33 C19 C20 O2 -2.6(11) . .
C18 C19 C20 C15 -3.5(10) . .
C33 C19 C20 C15 175.9(7) . .
C14 C15 C20 O2 4.1(11) . .
C16 C15 C20 O2 -178.6(7) . .
C14 C15 C20 C19 -174.4(8) . .
C16 C15 C20 C19 2.8(11) . .
C3 C2 C21 C22 116.4(9) . .
C1 C2 C21 C22 -62.6(11) . .
C3 C2 C21 C23 -121.1(9) . .
C1 C2 C21 C23 59.9(10) . .
C3 C2 C21 C24 -2.0(13) . .
C1 C2 C21 C24 179.0(9) . .
C5 C4 C25 C28 72.9(15) . .
C3 C4 C25 C28 -105.6(13) . .
C5 C4 C25 C26 -153.9(10) . .
C3 C4 C25 C26 27.6(15) . .
C5 C4 C25 C27 -41.9(13) . .
C3 C4 C25 C27 139.6(10) . .
C16 C17 C29 C31 161.9(10) . .
C18 C17 C29 C31 -20.8(13) . .
C16 C17 C29 C30 -73.4(12) . .
C18 C17 C29 C30 103.8(11) . .
C16 C17 C29 C32 49.2(13) . .
C18 C17 C29 C32 -133.6(11) . .
C18 C19 C33 C35 120.9(8) . .
C20 C19 C33 C35 -58.5(9) . .
C18 C19 C33 C36 -118.1(8) . .
C20 C19 C33 C36 62.5(10) . .
C18 C19 C33 C34 1.5(11) . .
C20 C19 C33 C34 -177.9(8) . .
C6 C7 N1 C8B -164.1(16) . .
C6 C7 N1 C8A 170.0(14) . .
C6 C7 N1 Hf1 11.1(11) . .
C9 C8B N1 C7 -1(3) . .
C13B C8B N1 C7 -128.3(19) . .
C9 C8B N1 C8A 75(3) . .
C13B C8B N1 C8A -52(3) . .
C9 C8B N1 Hf1 -176.8(17) . .
C13B C8B N1 Hf1 56(3) . .
C9 C8A N1 C7 53(2) . .
C13A C8A N1 C7 -179(2) . .
C9 C8A N1 C8B -63(3) . .
C13A C8A N1 C8B 66(3) . .
C9 C8A N1 Hf1 -147.1(12) . .
C13A C8A N1 Hf1 -18(3) . .
O3 Hf1 N1 C7 58.2(6) . .
O1 Hf1 N1 C7 -29.1(6) . .
O2 Hf1 N1 C7 143.1(6) . .
O4 Hf1 N1 C7 -127.1(6) 3_665 .
O4 Hf1 N1 C7 -73.8(7) . .
N2 Hf1 N1 C7 148.4(6) . .
Hf1 Hf1 N1 C7 -105.9(6) 3_665 .
O3 Hf1 N1 C8B -126.3(14) . .
O1 Hf1 N1 C8B 146.5(14) . .
O2 Hf1 N1 C8B -41.4(15) . .
O4 Hf1 N1 C8B 48.4(14) 3_665 .
O4 Hf1 N1 C8B 101.7(14) . .
N2 Hf1 N1 C8B -36.1(14) . .
Hf1 Hf1 N1 C8B 69.7(14) 3_665 .
O3 Hf1 N1 C8A -99.6(14) . .
O1 Hf1 N1 C8A 173.2(14) . .
O2 Hf1 N1 C8A -14.6(15) . .
O4 Hf1 N1 C8A 75.2(14) 3_665 .
O4 Hf1 N1 C8A 128.4(14) . .
N2 Hf1 N1 C8A -9.3(14) . .
Hf1 Hf1 N1 C8A 96.4(14) 3_665 .
C15 C14 N2 C13B -172.7(15) . .
C15 C14 N2 C13A 160.2(15) . .
C15 C14 N2 Hf1 -17.2(13) . .
C8B C13B N2 C14 173(2) . .
C12 C13B N2 C14 -56(3) . .
C8B C13B N2 C13A -71(3) . .
C12 C13B N2 C13A 59(3) . .
C8B C13B N2 Hf1 16(3) . .
C12 C13B N2 Hf1 146.4(13) . .
C12 C13A N2 C14 -1(3) . .
C8A C13A N2 C14 123.8(17) . .
C12 C13A N2 C13B -78(3) . .
C8A C13A N2 C13B 46(3) . .
C12 C13A N2 Hf1 176.9(16) . .
C8A C13A N2 Hf1 -59(2) . .
O3 Hf1 N2 C14 -56.1(7) . .
O1 Hf1 N2 C14 -141.0(6) . .
O2 Hf1 N2 C14 31.5(7) . .
O4 Hf1 N2 C14 130.0(7) 3_665 .
O4 Hf1 N2 C14 76.6(8) . .
N1 Hf1 N2 C14 -145.2(7) . .
Hf1 Hf1 N2 C14 108.5(7) 3_665 .
O3 Hf1 N2 C13B 98.7(16) . .
O1 Hf1 N2 C13B 13.7(17) . .
O2 Hf1 N2 C13B -173.7(16) . .
O4 Hf1 N2 C13B -75.3(16) 3_665 .
O4 Hf1 N2 C13B -128.7(16) . .
N1 Hf1 N2 C13B 9.6(16) . .
Hf1 Hf1 N2 C13B -96.7(16) 3_665 .
O3 Hf1 N2 C13A 126.4(13) . .
O1 Hf1 N2 C13A 41.5(14) . .
O2 Hf1 N2 C13A -146.0(13) . .
O4 Hf1 N2 C13A -47.6(13) 3_665 .
O4 Hf1 N2 C13A -101.0(13) . .
N1 Hf1 N2 C13A 37.3(13) . .
Hf1 Hf1 N2 C13A -69.0(13) 3_665 .
C6 C1 O1 Hf1 -39.0(10) . .
C2 C1 O1 Hf1 142.0(6) . .
O3 Hf1 O1 C1 -44.5(6) . .
O2 Hf1 O1 C1 -127.3(6) . .
O4 Hf1 O1 C1 125.9(6) 3_665 .
O4 Hf1 O1 C1 -164.1(6) . .
N2 Hf1 O1 C1 41.3(8) . .
N1 Hf1 O1 C1 45.3(6) . .
Hf1 Hf1 O1 C1 160.4(6) 3_665 .
C19 C20 O2 Hf1 -146.8(6) . .
C15 C20 O2 Hf1 34.7(10) . .
O3 Hf1 O2 C20 47.0(7) . .
O1 Hf1 O2 C20 129.5(6) . .
O4 Hf1 O2 C20 -123.7(6) 3_665 .
O4 Hf1 O2 C20 166.3(7) . .
N2 Hf1 O2 C20 -43.5(6) . .
N1 Hf1 O2 C20 -38.4(8) . .
Hf1 Hf1 O2 C20 -158.2(7) 3_665 .
C39 C37 O3 Hf1 -7(6) . .
C38 C37 O3 Hf1 -129(5) . .
C40 C37 O3 Hf1 112(5) . .
O1 Hf1 O3 C37 130(5) . .
O2 Hf1 O3 C37 -89(5) . .
O4 Hf1 O3 C37 23(6) 3_665 .
O4 Hf1 O3 C37 -160(5) . .
N2 Hf1 O3 C37 -14(5) . .
N1 Hf1 O3 C37 54(5) . .
Hf1 Hf1 O3 C37 -161(5) 3_665 .
O3 Hf1 O4 Hf1 -179.5(2) . 3_665
O1 Hf1 O4 Hf1 -101.6(2) . 3_665
O2 Hf1 O4 Hf1 101.7(2) . 3_665
O4 Hf1 O4 Hf1 0.0 3_665 3_665
N2 Hf1 O4 Hf1 56.4(4) . 3_665
N1 Hf1 O4 Hf1 -56.3(3) . 3_665
